data_7211101
loop_
_publ_author_name
'Anthony, Savarimuthu Philip'
'Wang, Longsheng'
'Varughese, Sunil'
'Draper, Sylvia M.'

_publ_section_title
;
 A structurally versatile coordination polymer: demonstrating spontaneous
 resolution, conformational polymorphism and gel formation
;
_journal_issue 33
_journal_name_full CrystEngComm
_journal_page_first 6602
_journal_paper_doi 10.1039/c3ce41224e
_journal_volume 15
_journal_year 2013
_chemical_formula_sum 'C14 H8 N2 O'
_chemical_formula_weight 220.22
_chemical_name_systematic
;
?
;
_space_group_IT_number 14
_symmetry_cell_setting monoclinic
_symmetry_space_group_name_Hall '-P 2ybc'
_symmetry_space_group_name_H-M 'P 1 21/c 1'
_atom_sites_solution_hydrogens geom
_atom_sites_solution_primary direct
_atom_sites_solution_secondary difmap
_audit_creation_method SHELXL-97
_cell_angle_alpha 90.00
_cell_angle_beta 92.310(5)
_cell_angle_gamma 90.00
_cell_formula_units_Z 4
_cell_length_a 7.9698(17)
_cell_length_b 9.389(2)
_cell_length_c 15.464(3)
_cell_measurement_temperature 150(2)
_cell_volume 1156.2(4)
_computing_cell_refinement 'Bruker SMART'
_computing_data_collection 'Bruker SMART'
_computing_data_reduction 'Bruker SAINT'
_computing_molecular_graphics 'Bruker SHELXTL'
_computing_publication_material 'Bruker SHELXTL'
_computing_structure_refinement 'SHELXL-97 (Sheldrick, 1997)'
_computing_structure_solution 'SHELXS-97 (Sheldrick, 1990)'
_diffrn_ambient_temperature 150(2)
_diffrn_measured_fraction_theta_full 0.998
_diffrn_measured_fraction_theta_max 0.998
_diffrn_measurement_device_type 'CCD area detector'
_diffrn_measurement_method 'phi and omega scans'
_diffrn_radiation_monochromator graphite
_diffrn_radiation_source 'fine-focus sealed tube'
_diffrn_radiation_type MoK\a
_diffrn_radiation_wavelength 0.71073
_diffrn_reflns_av_R_equivalents 0.0362
_diffrn_reflns_av_sigmaI/netI 0.0255
_diffrn_reflns_limit_h_max 9
_diffrn_reflns_limit_h_min -9
_diffrn_reflns_limit_k_max 11
_diffrn_reflns_limit_k_min -11
_diffrn_reflns_limit_l_max 18
_diffrn_reflns_limit_l_min -18
_diffrn_reflns_number 12578
_diffrn_reflns_theta_full 25.65
_diffrn_reflns_theta_max 25.65
_diffrn_reflns_theta_min 2.56
_exptl_absorpt_coefficient_mu 0.082
_exptl_absorpt_correction_T_max 0.9984
_exptl_absorpt_correction_T_min 0.9813
_exptl_absorpt_correction_type multi-scan
_exptl_absorpt_process_details 'blessing, Acta Cryst. 1995(A51) 33-38'
_exptl_crystal_density_diffrn 1.265
_exptl_crystal_density_method 'not measured'
_exptl_crystal_F_000 456
_exptl_crystal_size_max 0.23
_exptl_crystal_size_mid 0.17
_exptl_crystal_size_min 0.02
_refine_diff_density_max 0.165
_refine_diff_density_min -0.175
_refine_diff_density_rms 0.032
_refine_ls_extinction_method none
_refine_ls_goodness_of_fit_ref 1.080
_refine_ls_hydrogen_treatment constr
_refine_ls_matrix_type full
_refine_ls_number_parameters 154
_refine_ls_number_reflns 2181
_refine_ls_number_restraints 0
_refine_ls_restrained_S_all 1.080
_refine_ls_R_factor_all 0.0805
_refine_ls_R_factor_gt 0.0548
_refine_ls_shift/su_max 0.000
_refine_ls_shift/su_mean 0.000
_refine_ls_structure_factor_coef Fsqd
_refine_ls_weighting_details 'calc w=1/[\s^2^(Fo^2^)+(0.0690P)^2^+0.1061P] where P=(Fo^2^+2Fc^2^)/3'
_refine_ls_weighting_scheme calc
_refine_ls_wR_factor_gt 0.1305
_refine_ls_wR_factor_ref 0.1436
_reflns_number_gt 1530
_reflns_number_total 2181
_reflns_threshold_expression >2sigma(I)
_cod_data_source_file c3ce41224e.txt
_cod_data_source_block w6
_cod_original_cell_volume 1156.3(4)
_cod_original_sg_symbol_H-M P2(1)/c
_cod_database_code 7211101

loop_
_symmetry_equiv_pos_as_xyz
'x, y, z'
'-x, y+1/2, -z+1/2'
'-x, -y, -z'
'x, -y-1/2, z-1/2'

loop_
_atom_site_label
_atom_site_type_symbol
_atom_site_fract_x
_atom_site_fract_y
_atom_site_fract_z
_atom_site_U_iso_or_equiv
_atom_site_adp_type
_atom_site_occupancy
_atom_site_symmetry_multiplicity
_atom_site_calc_flag
_atom_site_refinement_flags
O1 O 0.7715(2) 0.17756(14) 0.52735(8) 0.0815(5) Uani 1 1 d .
N11 N 1.1665(3) 0.1133(2) 0.61754(19) 0.1244(9) Uani 1 1 d .
N12 N 0.8073(3) 0.2783(2) 0.31909(11) 0.0978(7) Uani 1 1 d .
C11 C 0.7362(3) 0.08565(19) 0.59403(11) 0.0613(5) Uani 1 1 d .
C12 C 0.5738(3) 0.0501(2) 0.60943(13) 0.0796(6) Uani 1 1 d .
H12A H 0.4839 0.0942 0.5773 0.096 Uiso 1 1 calc R
C13 C 0.5414(3) -0.0487(3) 0.67103(16) 0.0870(7) Uani 1 1 d .
H13A H 0.4285 -0.0729 0.6819 0.104 Uiso 1 1 calc R
C14 C 0.6700(4) -0.1137(2) 0.71754(14) 0.0793(6) Uani 1 1 d .
H14A H 0.6456 -0.1836 0.7596 0.095 Uiso 1 1 calc R
C15 C 0.8334(3) -0.0783(2) 0.70361(12) 0.0705(6) Uani 1 1 d .
H15A H 0.9224 -0.1227 0.7362 0.085 Uiso 1 1 calc R
C16 C 0.8680(2) 0.02374(17) 0.64088(11) 0.0593(5) Uani 1 1 d .
C17 C 1.0345(3) 0.0705(2) 0.62777(15) 0.0807(6) Uani 1 1 d .
C21 C 0.7581(2) 0.32170(19) 0.53933(10) 0.0595(5) Uani 1 1 d .
C22 C 0.7391(3) 0.3860(2) 0.61828(12) 0.0768(6) Uani 1 1 d .
H22A H 0.7319 0.3302 0.6693 0.092 Uiso 1 1 calc R
C23 C 0.7306(4) 0.5310(2) 0.62231(14) 0.1000(8) Uani 1 1 d .
H23A H 0.7170 0.5758 0.6766 0.120 Uiso 1 1 calc R
C24 C 0.7413(4) 0.6136(2) 0.54905(14) 0.1050(9) Uani 1 1 d .
H24A H 0.7347 0.7144 0.5529 0.126 Uiso 1 1 calc R
C25 C 0.7614(3) 0.5496(2) 0.47094(13) 0.0858(7) Uani 1 1 d .
H25A H 0.7697 0.6060 0.4203 0.103 Uiso 1 1 calc R
C26 C 0.7697(2) 0.4031(2) 0.46540(10) 0.0628(5) Uani 1 1 d .
C27 C 0.7912(3) 0.3333(2) 0.38393(12) 0.0715(6) Uani 1 1 d .

loop_
_atom_site_aniso_label
_atom_site_aniso_U_11
_atom_site_aniso_U_22
_atom_site_aniso_U_33
_atom_site_aniso_U_23
_atom_site_aniso_U_13
_atom_site_aniso_U_12
O1 0.1398(13) 0.0591(8) 0.0472(7) 0.0062(6) 0.0229(7) 0.0163(8)
N11 0.0896(16) 0.0956(16) 0.190(3) 0.0158(16) 0.0245(16) -0.0046(13)
N12 0.172(2) 0.0726(12) 0.0502(10) -0.0019(9) 0.0169(11) -0.0086(12)
C11 0.0896(14) 0.0516(10) 0.0435(9) -0.0024(8) 0.0112(9) 0.0048(9)
C12 0.0855(16) 0.0909(16) 0.0623(12) -0.0065(11) 0.0012(11) 0.0043(12)
C13 0.0890(16) 0.0944(17) 0.0790(15) -0.0163(13) 0.0192(13) -0.0182(13)
C14 0.120(2) 0.0570(12) 0.0627(12) -0.0031(10) 0.0226(13) -0.0151(12)
C15 0.1020(17) 0.0516(10) 0.0578(11) -0.0008(8) 0.0022(10) 0.0045(10)
C16 0.0759(13) 0.0464(9) 0.0560(10) -0.0051(8) 0.0071(9) 0.0005(9)
C17 0.0850(17) 0.0607(12) 0.0966(16) 0.0018(11) 0.0094(13) 0.0027(12)
C21 0.0761(12) 0.0560(11) 0.0461(10) 0.0005(8) 0.0009(8) 0.0047(9)
C22 0.1204(17) 0.0668(13) 0.0434(10) -0.0006(9) 0.0049(10) 0.0040(11)
C23 0.174(3) 0.0711(15) 0.0558(13) -0.0163(11) 0.0119(14) -0.0002(15)
C24 0.191(3) 0.0553(13) 0.0694(14) -0.0063(11) 0.0100(15) -0.0052(14)
C25 0.142(2) 0.0605(13) 0.0547(11) 0.0040(9) -0.0004(12) -0.0090(12)
C26 0.0818(13) 0.0613(11) 0.0448(10) -0.0006(8) -0.0016(8) -0.0051(9)
C27 0.1107(16) 0.0581(11) 0.0456(10) 0.0055(9) 0.0036(10) -0.0097(11)

loop_
_atom_type_symbol
_atom_type_description
_atom_type_scat_dispersion_real
_atom_type_scat_dispersion_imag
_atom_type_scat_source
C C 0.0033 0.0016 'International Tables Vol C Tables 4.2.6.8 and 6.1.1.4'
H H 0.0000 0.0000 'International Tables Vol C Tables 4.2.6.8 and 6.1.1.4'
N N 0.0061 0.0033 'International Tables Vol C Tables 4.2.6.8 and 6.1.1.4'
O O 0.0106 0.0060 'International Tables Vol C Tables 4.2.6.8 and 6.1.1.4'

loop_
_geom_angle_atom_site_label_1
_geom_angle_atom_site_label_2
_geom_angle_atom_site_label_3
_geom_angle
C21 O1 C11 119.75(13)
C12 C11 C16 120.79(18)
C12 C11 O1 120.37(18)
C16 C11 O1 118.72(18)
C13 C12 C11 119.7(2)
C13 C12 H12A 120.2
C11 C12 H12A 120.2
C12 C13 C14 120.8(2)
C12 C13 H13A 119.6
C14 C13 H13A 119.6
C15 C14 C13 120.3(2)
C15 C14 H14A 119.8
C13 C14 H14A 119.8
C14 C15 C16 119.4(2)
C14 C15 H15A 120.3
C16 C15 H15A 120.3
C11 C16 C15 119.04(19)
C11 C16 C17 119.39(18)
C15 C16 C17 121.48(19)
N11 C17 C16 177.4(2)
O1 C21 C22 124.40(16)
O1 C21 C26 115.25(15)
C22 C21 C26 120.33(18)
C23 C22 C21 119.04(18)
C23 C22 H22A 120.5
C21 C22 H22A 120.5
C22 C23 C24 121.27(19)
C22 C23 H23A 119.4
C24 C23 H23A 119.4
C25 C24 C23 119.5(2)
C25 C24 H24A 120.2
C23 C24 H24A 120.2
C24 C25 C26 120.10(19)
C24 C25 H25A 119.9
C26 C25 H25A 119.9
C25 C26 C21 119.70(17)
C25 C26 C27 121.14(17)
C21 C26 C27 119.16(17)
N12 C27 C26 179.5(3)

loop_
_geom_bond_atom_site_label_1
_geom_bond_atom_site_label_2
_geom_bond_distance
O1 C21 1.371(2)
O1 C11 1.382(2)
N11 C17 1.142(3)
N12 C27 1.140(2)
C11 C12 1.367(3)
C11 C16 1.381(3)
C12 C13 1.362(3)
C12 H12A 0.9500
C13 C14 1.371(3)
C13 H13A 0.9500
C14 C15 1.370(3)
C14 H14A 0.9500
C15 C16 1.399(3)
C15 H15A 0.9500
C16 C17 1.420(3)
C21 C22 1.376(2)
C21 C26 1.382(2)
C22 C23 1.365(3)
C22 H22A 0.9500
C23 C24 1.379(3)
C23 H23A 0.9500
C24 C25 1.364(3)
C24 H24A 0.9500
C25 C26 1.380(3)
C25 H25A 0.9500
C26 C27 1.437(3)

loop_
_geom_torsion_atom_site_label_1
_geom_torsion_atom_site_label_2
_geom_torsion_atom_site_label_3
_geom_torsion_atom_site_label_4
_geom_torsion
C21 O1 C11 C12 81.3(2)
C21 O1 C11 C16 -102.8(2)
C16 C11 C12 C13 -0.8(3)
O1 C11 C12 C13 175.06(17)
C11 C12 C13 C14 -0.3(3)
C12 C13 C14 C15 1.0(3)
C13 C14 C15 C16 -0.6(3)
C12 C11 C16 C15 1.2(3)
O1 C11 C16 C15 -174.72(15)
C12 C11 C16 C17 -175.39(18)
O1 C11 C16 C17 8.7(2)
C14 C15 C16 C11 -0.5(3)
C14 C15 C16 C17 176.01(18)
C11 C16 C17 N11 49(6)
C15 C16 C17 N11 -127(6)
C11 O1 C21 C22 11.7(3)
C11 O1 C21 C26 -170.09(17)
O1 C21 C22 C23 178.6(2)
C26 C21 C22 C23 0.5(3)
C21 C22 C23 C24 -0.2(4)
C22 C23 C24 C25 -0.3(4)
C23 C24 C25 C26 0.5(4)
C24 C25 C26 C21 -0.2(3)
C24 C25 C26 C27 -179.8(2)
O1 C21 C26 C25 -178.58(19)
C22 C21 C26 C25 -0.3(3)
O1 C21 C26 C27 1.1(3)
C22 C21 C26 C27 179.37(19)
C25 C26 C27 N12 -60(30)
C21 C26 C27 N12 121(30)
